data_7156341
loop_
_publ_author_name
'Jiang, Wang'
'Sun, Jing'
'Liu, Ru-Zhang'
'Yan, Chao-Guo'

_publ_section_title
;
 Molecular diversity of the domino annulation reaction of
 2-aryl-3-nitrochromenes with pivaloylacetonitriles.
;
_journal_issue 32
_journal_name_full 'Organic &amp; biomolecular chemistry'
_journal_page_first 5816
_journal_page_last 5822
_journal_paper_doi 10.1039/c8ob01504j
_journal_volume 16
_journal_year 2018
_chemical_formula_moiety 'C30 H30 Cl N3 O4'
_chemical_formula_sum 'C30 H30 Cl N3 O4'
_chemical_formula_weight 532.02
_space_group_crystal_system triclinic
_space_group_IT_number 2
_space_group_name_Hall '-P 1'
_space_group_name_H-M_alt 'P -1'
_symmetry_space_group_name_Hall '-P 1'
_symmetry_space_group_name_H-M 'P -1'
_atom_sites_solution_hydrogens geom
_audit_creation_method SHELXL-2014/7
_audit_update_record
;
2018-06-12 deposited with the CCDC.
2018-07-24 downloaded from the CCDC.
;
_cell_angle_alpha 113.581(3)
_cell_angle_beta 93.921(3)
_cell_angle_gamma 112.484(2)
_cell_formula_units_Z 2
_cell_length_a 10.1744(8)
_cell_length_b 12.6935(11)
_cell_length_c 13.1360(12)
_cell_measurement_reflns_used 6732
_cell_measurement_temperature 296(2)
_cell_measurement_theta_max 24.19
_cell_measurement_theta_min 2.46
_cell_volume 1386.7(2)
_computing_cell_refinement 'Bruker SAINT'
_computing_data_collection 'Bruker APEX2'
_computing_data_reduction 'Bruker SAINT'
_computing_molecular_graphics 'Bruker SHELXTL'
_computing_publication_material 'Bruker SHELXTL'
_computing_structure_refinement 'SHELXL-2014/7 (Sheldrick, 2014)'
_computing_structure_solution 'SHELXS-97 (Sheldrick 2008)'
_diffrn_ambient_temperature 296(2)
_diffrn_measured_fraction_theta_full 0.997
_diffrn_measured_fraction_theta_max 0.995
_diffrn_measurement_device_type 'CCD area detector'
_diffrn_measurement_method 'phi and omega scans'
_diffrn_radiation_source 'fine-focus sealed tube'
_diffrn_radiation_type MoK\a
_diffrn_radiation_wavelength 0.71073
_diffrn_reflns_av_R_equivalents 0.0379
_diffrn_reflns_av_unetI/netI 0.0515
_diffrn_reflns_Laue_measured_fraction_full 0.997
_diffrn_reflns_Laue_measured_fraction_max 0.995
_diffrn_reflns_limit_h_max 13
_diffrn_reflns_limit_h_min -12
_diffrn_reflns_limit_k_max 15
_diffrn_reflns_limit_k_min -16
_diffrn_reflns_limit_l_max 17
_diffrn_reflns_limit_l_min -17
_diffrn_reflns_number 21973
_diffrn_reflns_point_group_measured_fraction_full 0.997
_diffrn_reflns_point_group_measured_fraction_max 0.995
_diffrn_reflns_theta_full 25.242
_diffrn_reflns_theta_max 27.588
_diffrn_reflns_theta_min 2.221
_exptl_absorpt_coefficient_mu 0.177
_exptl_absorpt_correction_T_max 0.965
_exptl_absorpt_correction_T_min 0.955
_exptl_absorpt_correction_type multi-scan
_exptl_absorpt_process_details sadabs
_exptl_crystal_colour yellow
_exptl_crystal_density_diffrn 1.274
_exptl_crystal_description block
_exptl_crystal_F_000 560
_exptl_crystal_size_max 0.260
_exptl_crystal_size_mid 0.220
_exptl_crystal_size_min 0.200
_refine_diff_density_max 0.280
_refine_diff_density_min -0.275
_refine_diff_density_rms 0.042
_refine_ls_extinction_method none
_refine_ls_goodness_of_fit_ref 1.021
_refine_ls_hydrogen_treatment constr
_refine_ls_matrix_type full
_refine_ls_number_parameters 363
_refine_ls_number_reflns 6397
_refine_ls_number_restraints 48
_refine_ls_restrained_S_all 1.058
_refine_ls_R_factor_all 0.1060
_refine_ls_R_factor_gt 0.0568
_refine_ls_shift/su_max 0.000
_refine_ls_shift/su_mean 0.000
_refine_ls_structure_factor_coef Fsqd
_refine_ls_weighting_details 'w=1/[\s^2^(Fo^2^)+(0.0537P)^2^+0.5333P] where P=(Fo^2^+2Fc^2^)/3'
_refine_ls_weighting_scheme calc
_refine_ls_wR_factor_gt 0.1206
_refine_ls_wR_factor_ref 0.1386
_reflns_Friedel_coverage 0.000
_reflns_number_gt 3993
_reflns_number_total 6397
_reflns_threshold_expression 'I > 2\s(I)'
_cod_data_source_file c8ob01504j2.cif
_cod_data_source_block 3j
_cod_depositor_comments 'Adding full bibliography for 7156337--7156344.cif.'
_cod_database_code 7156341
_shelx_shelxl_version_number 2014/7
_shelx_space_group_comment
; 
The symmetry employed for this shelxl refinement is uniquely defined 
by the following loop, which should always be used as a source of 
symmetry information in preference to the above space-group names. 
They are only intended as comments. 
;
_shelx_estimated_absorpt_t_min 0.955
_shelx_estimated_absorpt_t_max 0.965

loop_
_space_group_symop_operation_xyz
'x, y, z'
'-x, -y, -z'

loop_
_atom_site_label
_atom_site_type_symbol
_atom_site_fract_x
_atom_site_fract_y
_atom_site_fract_z
_atom_site_U_iso_or_equiv
_atom_site_adp_type
_atom_site_occupancy
_atom_site_site_symmetry_order
_atom_site_calc_flag
_atom_site_refinement_flags_posn
_atom_site_refinement_flags_adp
_atom_site_refinement_flags_occupancy
_atom_site_disorder_assembly
_atom_site_disorder_group
C1 C 0.3453(2) 0.81914(19) 0.27908(17) 0.0404(5) Uani 1 1 d . . . . .
C2 C 0.4212(3) 0.8020(2) 0.35847(19) 0.0511(6) Uani 1 1 d . . . . .
H2 H 0.4179 0.8364 0.4349 0.061 Uiso 1 1 calc R U . . .
C3 C 0.5013(3) 0.7341(2) 0.3236(2) 0.0529(6) Uani 1 1 d . . . . .
H3 H 0.5519 0.7218 0.3762 0.063 Uiso 1 1 calc R U . . .
C4 C 0.5062(2) 0.6842(2) 0.2105(2) 0.0457(5) Uani 1 1 d . . . . .
C5 C 0.4340(2) 0.70252(19) 0.13139(18) 0.0405(5) Uani 1 1 d . . . . .
H5 H 0.4401 0.6696 0.0556 0.049 Uiso 1 1 calc R U . . .
C6 C 0.3516(2) 0.77055(18) 0.16523(16) 0.0353(4) Uani 1 1 d . . . . .
C7 C 0.2841(2) 0.80365(18) 0.08351(16) 0.0338(4) Uani 1 1 d . . . . .
H7 H 0.3609 0.8425 0.0507 0.041 Uiso 1 1 calc R U . . .
C8 C 0.2234(2) 0.90040(18) 0.14342(15) 0.0330(4) Uani 1 1 d . . . . .
C9 C 0.1562(2) 0.87296(19) 0.23655(17) 0.0380(5) Uani 1 1 d . . . . .
H9 H 0.0813 0.7831 0.2007 0.046 Uiso 1 1 calc R U . . .
C10 C 0.0871(2) 0.95719(19) 0.30020(17) 0.0372(5) Uani 1 1 d . . . . .
C11 C 0.1630(2) 1.0643(2) 0.40410(19) 0.0508(6) Uani 1 1 d . . . . .
H11 H 0.2605 1.0870 0.4350 0.061 Uiso 1 1 calc R U . . .
C12 C 0.0983(2) 1.1396(2) 0.46445(19) 0.0529(6) Uani 1 1 d . . . . .
H12 H 0.1524 1.2126 0.5344 0.063 Uiso 1 1 calc R U . . .
C13 C -0.0462(2) 1.1058(2) 0.42023(19) 0.0459(5) Uani 1 1 d . . . . .
C14 C -0.0446(3) 1.2835(2) 0.5794(2) 0.0693(8) Uani 1 1 d . . . . .
H14A H 0.0002 1.2637 0.6315 0.104 Uiso 1 1 calc R U . . .
H14B H -0.1117 1.3152 0.6116 0.104 Uiso 1 1 calc R U . . .
H14C H 0.0304 1.3478 0.5671 0.104 Uiso 1 1 calc R U . . .
C15 C -0.1250(3) 0.9973(2) 0.3167(2) 0.0583(6) Uani 1 1 d . . . . .
H15 H -0.2230 0.9738 0.2863 0.070 Uiso 1 1 calc R U . . .
C16 C -0.0591(2) 0.9238(2) 0.25810(19) 0.0534(6) Uani 1 1 d . . . . .
H16 H -0.1139 0.8501 0.1888 0.064 Uiso 1 1 calc R U . . .
C17 C 0.1284(2) 0.5716(2) -0.07821(18) 0.0444(5) Uani 1 1 d . . . . .
C18 C 0.1482(2) 0.69982(19) -0.01474(16) 0.0373(5) Uani 1 1 d . . . . .
C19 C 0.0587(2) 0.74981(19) -0.03046(16) 0.0377(5) Uani 1 1 d . . . . .
C20 C -0.0790(2) 0.7011(2) -0.12127(19) 0.0510(5) Uani 1 1 d . U . . .
C21 C -0.1239(4) 0.5646(4) -0.2152(3) 0.0764(10) Uani 0.779(3) 1 d . U P A 1
H21A H -0.0454 0.5635 -0.2516 0.115 Uiso 0.779(3) 1 calc R U P A 1
H21B H -0.2110 0.5372 -0.2715 0.115 Uiso 0.779(3) 1 calc R U P A 1
H21C H -0.1435 0.5073 -0.1816 0.115 Uiso 0.779(3) 1 calc R U P A 1
C22 C -0.0523(5) 0.7922(4) -0.1734(4) 0.0800(10) Uani 0.779(3) 1 d . U P A 1
H22A H -0.0251 0.8773 -0.1137 0.120 Uiso 0.779(3) 1 calc R U P A 1
H22B H -0.1406 0.7641 -0.2287 0.120 Uiso 0.779(3) 1 calc R U P A 1
H22C H 0.0258 0.7930 -0.2106 0.120 Uiso 0.779(3) 1 calc R U P A 1
C23 C -0.2077(4) 0.6962(4) -0.0641(3) 0.0762(10) Uani 0.779(3) 1 d . U P A 1
H23A H -0.2165 0.6467 -0.0233 0.114 Uiso 0.779(3) 1 calc R U P A 1
H23B H -0.2978 0.6569 -0.1223 0.114 Uiso 0.779(3) 1 calc R U P A 1
H23C H -0.1888 0.7820 -0.0112 0.114 Uiso 0.779(3) 1 calc R U P A 1
C21' C -0.0455(15) 0.6458(14) -0.2429(11) 0.0764(10) Uani 0.221(3) 1 d . U P A 2
H21D H -0.0089 0.5849 -0.2481 0.115 Uiso 0.221(3) 1 calc R U P A 2
H21E H 0.0271 0.7150 -0.2512 0.115 Uiso 0.221(3) 1 calc R U P A 2
H21F H -0.1344 0.6040 -0.3029 0.115 Uiso 0.221(3) 1 calc R U P A 2
C22' C -0.1012(17) 0.8212(14) -0.1113(13) 0.0800(10) Uani 0.221(3) 1 d . U P A 2
H22D H -0.1811 0.7939 -0.1738 0.120 Uiso 0.221(3) 1 calc R U P A 2
H22E H -0.0125 0.8830 -0.1144 0.120 Uiso 0.221(3) 1 calc R U P A 2
H22F H -0.1233 0.8595 -0.0395 0.120 Uiso 0.221(3) 1 calc R U P A 2
C23' C -0.1995(13) 0.6044(15) -0.1077(12) 0.0762(10) Uani 0.221(3) 1 d . U P A 2
H23D H -0.1846 0.5289 -0.1296 0.114 Uiso 0.221(3) 1 calc R U P A 2
H23E H -0.2906 0.5829 -0.1559 0.114 Uiso 0.221(3) 1 calc R U P A 2
H23F H -0.2032 0.6373 -0.0288 0.114 Uiso 0.221(3) 1 calc R U P A 2
C24 C 0.3472(2) 1.0296(2) 0.0101(2) 0.0447(5) Uani 1 1 d . . . . .
C25 C 0.3872(2) 1.08893(18) 0.13622(16) 0.0353(4) Uani 1 1 d . . . . .
C26 C 0.5108(2) 1.2261(2) 0.19171(18) 0.0416(5) Uani 1 1 d . . . . .
C27 C 0.5742(3) 1.3035(2) 0.32028(19) 0.0505(6) Uani 1 1 d . . . . .
C28 C 0.7017(4) 1.4319(3) 0.3470(3) 0.1004(12) Uani 1 1 d . . . . .
H28A H 0.7777 1.4171 0.3133 0.151 Uiso 1 1 calc R U . . .
H28B H 0.7405 1.4835 0.4289 0.151 Uiso 1 1 calc R U . . .
H28C H 0.6672 1.4761 0.3157 0.151 Uiso 1 1 calc R U . . .
C29 C 0.4551(4) 1.3288(3) 0.3762(2) 0.0828(9) Uani 1 1 d . . . . .
H29A H 0.4255 1.3789 0.3499 0.124 Uiso 1 1 calc R U . . .
H29B H 0.4936 1.3751 0.4584 0.124 Uiso 1 1 calc R U . . .
H29C H 0.3715 1.2484 0.3556 0.124 Uiso 1 1 calc R U . . .
C30 C 0.6289(3) 1.2323(3) 0.3680(3) 0.0823(9) Uani 1 1 d . . . . .
H30A H 0.5466 1.1561 0.3586 0.123 Uiso 1 1 calc R U . . .
H30B H 0.6783 1.2870 0.4483 0.123 Uiso 1 1 calc R U . . .
H30C H 0.6961 1.2089 0.3273 0.123 Uiso 1 1 calc R U . . .
Cl1 Cl 0.61058(7) 0.60040(7) 0.16844(6) 0.0681(2) Uani 1 1 d . . . . .
N1 N 0.1144(2) 0.4690(2) -0.12365(19) 0.0650(6) Uani 1 1 d . . . . .
N2 N 0.33460(17) 1.03264(15) 0.19493(13) 0.0351(4) Uani 1 1 d . . . . .
N3 N 0.3271(2) 0.9833(2) -0.08701(19) 0.0691(6) Uani 1 1 d . . . . .
O1 O 0.27098(16) 0.89038(14) 0.32052(11) 0.0448(4) Uani 1 1 d . . . . .
O2 O -0.12223(18) 1.17112(16) 0.47328(14) 0.0642(5) Uani 1 1 d . . . . .
O3 O 0.10616(14) 0.87392(12) 0.05425(11) 0.0379(3) Uani 1 1 d . . . . .
O4 O 0.5525(2) 1.26663(16) 0.12484(14) 0.0681(5) Uani 1 1 d . . . . .

loop_
_atom_site_aniso_label
_atom_site_aniso_U_11
_atom_site_aniso_U_22
_atom_site_aniso_U_33
_atom_site_aniso_U_23
_atom_site_aniso_U_13
_atom_site_aniso_U_12
C1 0.0454(12) 0.0390(12) 0.0384(12) 0.0190(10) 0.0105(10) 0.0194(10)
C2 0.0633(15) 0.0585(15) 0.0350(12) 0.0230(11) 0.0108(11) 0.0294(13)
C3 0.0554(14) 0.0579(15) 0.0485(14) 0.0277(12) 0.0024(11) 0.0269(12)
C4 0.0427(12) 0.0430(12) 0.0525(14) 0.0218(11) 0.0070(10) 0.0216(10)
C5 0.0418(11) 0.0391(12) 0.0387(12) 0.0158(10) 0.0087(9) 0.0188(10)
C6 0.0366(10) 0.0316(10) 0.0344(11) 0.0148(9) 0.0066(9) 0.0130(9)
C7 0.0391(11) 0.0330(11) 0.0302(10) 0.0143(9) 0.0111(9) 0.0171(9)
C8 0.0363(10) 0.0308(10) 0.0282(10) 0.0110(8) 0.0060(8) 0.0148(9)
C9 0.0406(11) 0.0358(11) 0.0358(11) 0.0163(9) 0.0112(9) 0.0155(9)
C10 0.0393(11) 0.0352(11) 0.0345(11) 0.0152(9) 0.0139(9) 0.0145(9)
C11 0.0382(12) 0.0512(14) 0.0452(13) 0.0073(11) 0.0079(10) 0.0194(11)
C12 0.0449(13) 0.0459(13) 0.0436(13) 0.0023(11) 0.0085(11) 0.0172(11)
C13 0.0493(13) 0.0473(13) 0.0442(13) 0.0177(11) 0.0179(11) 0.0273(11)
C14 0.0661(16) 0.0469(15) 0.0734(18) 0.0078(14) 0.0302(14) 0.0239(13)
C15 0.0461(13) 0.0663(16) 0.0493(14) 0.0116(13) 0.0059(11) 0.0294(13)
C16 0.0475(13) 0.0512(14) 0.0386(13) 0.0039(11) 0.0042(10) 0.0191(12)
C17 0.0465(12) 0.0410(13) 0.0399(12) 0.0124(10) 0.0083(10) 0.0212(11)
C18 0.0431(11) 0.0342(11) 0.0292(10) 0.0099(9) 0.0076(9) 0.0174(10)
C19 0.0419(11) 0.0355(11) 0.0311(11) 0.0121(9) 0.0099(9) 0.0164(10)
C20 0.0463(11) 0.0547(12) 0.0459(11) 0.0181(10) 0.0016(9) 0.0240(10)
C21 0.0607(19) 0.0673(19) 0.0595(18) 0.0019(15) -0.0144(14) 0.0228(16)
C22 0.073(2) 0.0810(19) 0.065(2) 0.0350(17) -0.0163(16) 0.0186(16)
C23 0.0468(15) 0.087(2) 0.0654(19) 0.0155(17) 0.0003(14) 0.0244(16)
C21' 0.0607(19) 0.0673(19) 0.0595(18) 0.0019(15) -0.0144(14) 0.0228(16)
C22' 0.073(2) 0.0810(19) 0.065(2) 0.0350(17) -0.0163(16) 0.0186(16)
C23' 0.0468(15) 0.087(2) 0.0654(19) 0.0155(17) 0.0003(14) 0.0244(16)
C24 0.0460(12) 0.0462(13) 0.0413(13) 0.0232(11) 0.0113(10) 0.0170(11)
C25 0.0385(11) 0.0364(11) 0.0341(11) 0.0154(9) 0.0101(9) 0.0205(9)
C26 0.0459(12) 0.0391(12) 0.0433(12) 0.0216(10) 0.0138(10) 0.0193(10)
C27 0.0530(13) 0.0399(13) 0.0434(13) 0.0177(11) 0.0043(11) 0.0091(11)
C28 0.098(2) 0.064(2) 0.070(2) 0.0247(16) -0.0031(17) -0.0188(17)
C29 0.095(2) 0.0640(18) 0.0562(17) 0.0022(14) 0.0212(16) 0.0312(17)
C30 0.082(2) 0.085(2) 0.0646(18) 0.0348(16) -0.0100(15) 0.0276(17)
Cl1 0.0703(4) 0.0774(5) 0.0758(5) 0.0353(4) 0.0165(3) 0.0521(4)
N1 0.0698(14) 0.0431(12) 0.0663(14) 0.0097(11) 0.0109(11) 0.0278(11)
N2 0.0389(9) 0.0319(9) 0.0349(9) 0.0145(8) 0.0114(7) 0.0170(8)
N3 0.0711(14) 0.0830(16) 0.0411(13) 0.0281(12) 0.0122(11) 0.0243(13)
O1 0.0583(9) 0.0536(9) 0.0318(8) 0.0196(7) 0.0152(7) 0.0337(8)
O2 0.0593(10) 0.0655(11) 0.0603(11) 0.0115(9) 0.0176(9) 0.0389(9)
O3 0.0412(8) 0.0354(8) 0.0339(7) 0.0116(6) 0.0056(6) 0.0196(6)
O4 0.0883(13) 0.0489(10) 0.0550(10) 0.0284(9) 0.0248(10) 0.0137(9)

loop_
_atom_type_symbol
_atom_type_description
_atom_type_scat_dispersion_real
_atom_type_scat_dispersion_imag
_atom_type_scat_source
C C 0.0033 0.0016 'International Tables Vol C Tables 4.2.6.8 and 6.1.1.4'
H H 0.0000 0.0000 'International Tables Vol C Tables 4.2.6.8 and 6.1.1.4'
N N 0.0061 0.0033 'International Tables Vol C Tables 4.2.6.8 and 6.1.1.4'
O O 0.0106 0.0060 'International Tables Vol C Tables 4.2.6.8 and 6.1.1.4'
Cl Cl 0.1484 0.1585 'International Tables Vol C Tables 4.2.6.8 and 6.1.1.4'

loop_
_geom_angle_atom_site_label_1
_geom_angle_atom_site_label_2
_geom_angle_atom_site_label_3
_geom_angle
O1 C1 C6 122.70(17)
O1 C1 C2 116.49(18)
C6 C1 C2 120.75(19)
C3 C2 C1 119.8(2)
C3 C2 H2 120.1
C1 C2 H2 120.1
C2 C3 C4 119.6(2)
C2 C3 H3 120.2
C4 C3 H3 120.2
C5 C4 C3 121.3(2)
C5 C4 Cl1 119.74(17)
C3 C4 Cl1 118.94(17)
C4 C5 C6 119.75(19)
C4 C5 H5 120.1
C6 C5 H5 120.1
C1 C6 C5 118.79(18)
C1 C6 C7 120.08(17)
C5 C6 C7 120.80(17)
C6 C7 C18 119.91(16)
C6 C7 C8 112.81(15)
C18 C7 C8 99.14(15)
C6 C7 H7 108.1
C18 C7 H7 108.1
C8 C7 H7 108.1
N2 C8 O3 111.64(14)
N2 C8 C9 109.22(15)
O3 C8 C9 108.35(15)
N2 C8 C7 112.89(15)
O3 C8 C7 105.03(14)
C9 C8 C7 109.55(15)
O1 C9 C10 107.18(15)
O1 C9 C8 108.15(15)
C10 C9 C8 115.80(16)
O1 C9 H9 108.5
C10 C9 H9 108.5
C8 C9 H9 108.5
C11 C10 C16 117.69(19)
C11 C10 C9 121.65(18)
C16 C10 C9 120.55(18)
C10 C11 C12 121.8(2)
C10 C11 H11 119.1
C12 C11 H11 119.1
C13 C12 C11 119.5(2)
C13 C12 H12 120.2
C11 C12 H12 120.2
O2 C13 C12 124.6(2)
O2 C13 C15 115.9(2)
C12 C13 C15 119.50(19)
O2 C14 H14A 109.5
O2 C14 H14B 109.5
H14A C14 H14B 109.5
O2 C14 H14C 109.5
H14A C14 H14C 109.5
H14B C14 H14C 109.5
C16 C15 C13 120.2(2)
C16 C15 H15 119.9
C13 C15 H15 119.9
C15 C16 C10 121.3(2)
C15 C16 H16 119.3
C10 C16 H16 119.3
N1 C17 C18 176.4(2)
C19 C18 C17 127.92(19)
C19 C18 C7 109.62(17)
C17 C18 C7 122.44(18)
C18 C19 O3 111.81(17)
C18 C19 C20 134.15(19)
O3 C19 C20 114.02(17)
C23' C20 C19 108.5(5)
C19 C20 C22 108.9(2)
C19 C20 C21 111.9(2)
C22 C20 C21 110.3(3)
C19 C20 C23 108.9(2)
C22 C20 C23 109.8(3)
C21 C20 C23 107.1(3)
C23' C20 C22' 115.7(8)
C19 C20 C22' 107.9(5)
C23' C20 C21' 112.6(8)
C19 C20 C21' 107.2(5)
C22' C20 C21' 104.6(8)
C20 C21 H21A 109.5
C20 C21 H21B 109.5
H21A C21 H21B 109.5
C20 C21 H21C 109.5
H21A C21 H21C 109.5
H21B C21 H21C 109.5
C20 C22 H22A 109.5
C20 C22 H22B 109.5
H22A C22 H22B 109.5
C20 C22 H22C 109.5
H22A C22 H22C 109.5
H22B C22 H22C 109.5
C20 C23 H23A 109.5
C20 C23 H23B 109.5
H23A C23 H23B 109.5
C20 C23 H23C 109.5
H23A C23 H23C 109.5
H23B C23 H23C 109.5
C20 C21' H21D 109.5
C20 C21' H21E 109.5
H21D C21' H21E 109.5
C20 C21' H21F 109.5
H21D C21' H21F 109.5
H21E C21' H21F 109.5
C20 C22' H22D 109.5
C20 C22' H22E 109.5
H22D C22' H22E 109.5
C20 C22' H22F 109.5
H22D C22' H22F 109.5
H22E C22' H22F 109.5
C20 C23' H23D 109.5
C20 C23' H23E 109.5
H23D C23' H23E 109.5
C20 C23' H23F 109.5
H23D C23' H23F 109.5
H23E C23' H23F 109.5
N3 C24 C25 174.3(2)
N2 C25 C24 125.16(18)
N2 C25 C26 122.07(18)
C24 C25 C26 112.61(17)
O4 C26 C27 123.4(2)
O4 C26 C25 114.84(19)
C27 C26 C25 121.74(18)
C26 C27 C30 110.9(2)
C26 C27 C28 108.7(2)
C30 C27 C28 109.7(2)
C26 C27 C29 109.1(2)
C30 C27 C29 109.6(2)
C28 C27 C29 108.9(2)
C27 C28 H28A 109.5
C27 C28 H28B 109.5
H28A C28 H28B 109.5
C27 C28 H28C 109.5
H28A C28 H28C 109.5
H28B C28 H28C 109.5
C27 C29 H29A 109.5
C27 C29 H29B 109.5
H29A C29 H29B 109.5
C27 C29 H29C 109.5
H29A C29 H29C 109.5
H29B C29 H29C 109.5
C27 C30 H30A 109.5
C27 C30 H30B 109.5
H30A C30 H30B 109.5
C27 C30 H30C 109.5
H30A C30 H30C 109.5
H30B C30 H30C 109.5
C25 N2 C8 122.81(16)
C1 O1 C9 115.84(15)
C13 O2 C14 117.40(18)
C19 O3 C8 107.84(14)

loop_
_geom_bond_atom_site_label_1
_geom_bond_atom_site_label_2
_geom_bond_distance
C1 O1 1.368(2)
C1 C6 1.388(3)
C1 C2 1.390(3)
C2 C3 1.375(3)
C2 H2 0.9300
C3 C4 1.376(3)
C3 H3 0.9300
C4 C5 1.376(3)
C4 Cl1 1.744(2)
C5 C6 1.394(3)
C5 H5 0.9300
C6 C7 1.510(3)
C7 C18 1.522(3)
C7 C8 1.543(3)
C7 H7 0.9800
C8 N2 1.445(2)
C8 O3 1.448(2)
C8 C9 1.536(3)
C9 O1 1.435(2)
C9 C10 1.509(3)
C9 H9 0.9800
C10 C11 1.369(3)
C10 C16 1.385(3)
C11 C12 1.387(3)
C11 H11 0.9300
C12 C13 1.372(3)
C12 H12 0.9300
C13 O2 1.369(2)
C13 C15 1.378(3)
C14 O2 1.413(3)
C14 H14A 0.9600
C14 H14B 0.9600
C14 H14C 0.9600
C15 C16 1.373(3)
C15 H15 0.9300
C16 H16 0.9300
C17 N1 1.139(3)
C17 C18 1.423(3)
C18 C19 1.340(3)
C19 O3 1.377(2)
C19 C20 1.512(3)
C20 C23' 1.447(14)
C20 C22 1.517(4)
C20 C21 1.530(4)
C20 C23 1.547(4)
C20 C22' 1.581(15)
C20 C21' 1.588(13)
C21 H21A 0.9600
C21 H21B 0.9600
C21 H21C 0.9600
C22 H22A 0.9600
C22 H22B 0.9600
C22 H22C 0.9600
C23 H23A 0.9600
C23 H23B 0.9600
C23 H23C 0.9600
C21' H21D 0.9600
C21' H21E 0.9600
C21' H21F 0.9600
C22' H22D 0.9600
C22' H22E 0.9600
C22' H22F 0.9600
C23' H23D 0.9600
C23' H23E 0.9600
C23' H23F 0.9600
C24 N3 1.134(3)
C24 C25 1.468(3)
C25 N2 1.264(2)
C25 C26 1.526(3)
C26 O4 1.209(2)
C26 C27 1.507(3)
C27 C30 1.520(4)
C27 C28 1.525(4)
C27 C29 1.530(4)
C28 H28A 0.9600
C28 H28B 0.9600
C28 H28C 0.9600
C29 H29A 0.9600
C29 H29B 0.9600
C29 H29C 0.9600
C30 H30A 0.9600
C30 H30B 0.9600
C30 H30C 0.9600
